data_7057248
loop_
_publ_author_name
'Meiklejohn, Victoria'
'Depan, Dilip'
'Boudreaux, Seth P.'
'Murru, Siva'
'Perkins, Richard S.'
'Fronczek, Frank. R.'
'Srivastava, Radhey S.'

_publ_section_title
;
 Ru(iii)--TMSO complexes containing azole-based ligands: synthesis and
 cytotoxicity study
;
_journal_issue 9
_journal_name_full 'New Journal of Chemistry'
_journal_page_first 6858
_journal_paper_doi 10.1039/C7NJ03267F
_journal_volume 42
_journal_year 2018
_chemical_formula_moiety 'C13 H24 Cl3 N2 O2 Ru S2'
_chemical_formula_sum 'C13 H24 Cl3 N2 O2 Ru S2'
_chemical_formula_weight 511.88
_space_group_IT_number 2
_space_group_name_Hall '-P 1'
_space_group_name_H-M_alt 'P -1'
_symmetry_cell_setting triclinic
_symmetry_space_group_name_Hall '-P 1'
_symmetry_space_group_name_H-M 'P -1'
_atom_sites_solution_hydrogens geom
_atom_sites_solution_primary direct
_atom_sites_solution_secondary difmap
_audit_creation_method SHELXL-97
_audit_update_record
;
2016-08-25 deposited with the CCDC.
2018-03-08 downloaded from the CCDC.
;
_cell_angle_alpha 100.203(2)
_cell_angle_beta 101.533(2)
_cell_angle_gamma 109.326(2)
_cell_formula_units_Z 2
_cell_length_a 8.5892(3)
_cell_length_b 9.0424(3)
_cell_length_c 13.8651(5)
_cell_measurement_reflns_used 8398
_cell_measurement_temperature 90.0(5)
_cell_measurement_theta_max 36.27
_cell_measurement_theta_min 4.15
_cell_volume 960.57(6)
_computing_cell_refinement 'Bruker SAINT'
_computing_data_collection 'Bruker APEX2'
_computing_data_reduction 'Bruker SAINT'
_computing_molecular_graphics 'ORTEP-3 for Windows (Farrugia, 2012)'
_computing_publication_material 'SHELXL-97 (Sheldrick, 2008)'
_computing_structure_refinement 'SHELXL-97 (Sheldrick, 2008)'
_computing_structure_solution 'SHELXS-97 (Sheldrick, 2008)'
_diffrn_ambient_temperature 90.0(5)
_diffrn_measured_fraction_theta_full 0.970
_diffrn_measured_fraction_theta_max 0.975
_diffrn_measurement_device_type 'Bruker Kappa APEX-II DUO'
_diffrn_measurement_method '\f and \w scans'
_diffrn_radiation_monochromator 'TRIUMPH curved graphite'
_diffrn_radiation_source 'fine-focus sealed tube'
_diffrn_radiation_type MoK\a
_diffrn_radiation_wavelength 0.71073
_diffrn_reflns_av_R_equivalents 0.0172
_diffrn_reflns_av_sigmaI/netI 0.0308
_diffrn_reflns_limit_h_max 12
_diffrn_reflns_limit_h_min -14
_diffrn_reflns_limit_k_max 15
_diffrn_reflns_limit_k_min -11
_diffrn_reflns_limit_l_max 18
_diffrn_reflns_limit_l_min -23
_diffrn_reflns_number 14755
_diffrn_reflns_theta_full 25.00
_diffrn_reflns_theta_max 36.28
_diffrn_reflns_theta_min 4.15
_exptl_absorpt_coefficient_mu 1.459
_exptl_absorpt_correction_T_max 0.9048
_exptl_absorpt_correction_T_min 0.8127
_exptl_absorpt_correction_type multi-scan
_exptl_absorpt_process_details 'SADABS (Sheldrick, 2004)'
_exptl_crystal_colour orange
_exptl_crystal_density_diffrn 1.770
_exptl_crystal_density_method 'not measured'
_exptl_crystal_description fragment
_exptl_crystal_F_000 518
_exptl_crystal_recrystallization_method 'Re-crystallisation from solvent: dichloromethane/hexane'
_exptl_crystal_size_max 0.18
_exptl_crystal_size_mid 0.16
_exptl_crystal_size_min 0.07
_refine_diff_density_max 1.372
_refine_diff_density_min -0.987
_refine_diff_density_rms 0.115
_refine_ls_extinction_method none
_refine_ls_goodness_of_fit_ref 1.046
_refine_ls_hydrogen_treatment mixed
_refine_ls_matrix_type full
_refine_ls_number_parameters 213
_refine_ls_number_reflns 9032
_refine_ls_number_restraints 0
_refine_ls_restrained_S_all 1.046
_refine_ls_R_factor_all 0.0333
_refine_ls_R_factor_gt 0.0278
_refine_ls_shift/su_max 0.002
_refine_ls_shift/su_mean 0.000
_refine_ls_structure_factor_coef Fsqd
_refine_ls_weighting_details 'calc w=1/[\s^2^(Fo^2^)+(0.0266P)^2^+0.8454P] where P=(Fo^2^+2Fc^2^)/3'
_refine_ls_weighting_scheme calc
_refine_ls_wR_factor_gt 0.0644
_refine_ls_wR_factor_ref 0.0671
_reflns_number_gt 8063
_reflns_number_total 9032
_reflns_threshold_expression I>2\s(I)
_cod_data_source_file c7nj03267f2.cif
_cod_data_source_block VM022
_cod_depositor_comments
;
The following automatic conversions were performed:

'_symmetry_cell_setting' value 'Triclinic' changed to 'triclinic'
according to
/home/data/users/saulius/crontab/automatic-downloads/rss-feeds/RSC/lib/dictionaries/cif_core.dic
dictionary named 'cif_core.dic' version 2.4.2 from 2011-04-26.

Automatic conversion script
Id: cif_fix_values 4973 2017-02-22 13:04:09Z antanas 

 Adding full bibliography for 7057246--7057249.cif.
;
_cod_original_sg_symbol_Hall '-P 1 '
_cod_original_sg_symbol_H-M 'P -1   '
_cod_database_code 7057248

loop_
_symmetry_equiv_pos_as_xyz
'x, y, z'
'-x, -y, -z'

loop_
_atom_site_label
_atom_site_type_symbol
_atom_site_fract_x
_atom_site_fract_y
_atom_site_fract_z
_atom_site_U_iso_or_equiv
_atom_site_adp_type
_atom_site_occupancy
_atom_site_symmetry_multiplicity
_atom_site_calc_flag
_atom_site_refinement_flags
Ru1 Ru 0.289364(13) 0.442583(12) 0.739556(8) 0.00796(3) Uani 1 1 d .
S1 S 0.41580(4) 0.67463(4) 0.69687(2) 0.00987(5) Uani 1 1 d .
S2 S 0.66172(4) 0.43882(4) 0.75911(3) 0.01099(6) Uani 1 1 d .
Cl1 Cl 0.29251(4) 0.28514(4) 0.58717(2) 0.01246(6) Uani 1 1 d .
Cl2 Cl 0.02384(4) 0.45198(4) 0.66572(3) 0.01376(6) Uani 1 1 d .
Cl3 Cl 0.31370(4) 0.60057(4) 0.90130(3) 0.01359(6) Uani 1 1 d .
O1 O 0.60358(14) 0.75997(14) 0.74322(9) 0.0166(2) Uani 1 1 d .
O2 O 0.51667(13) 0.43128(13) 0.81208(8) 0.01220(17) Uani 1 1 d .
N1 N 0.18008(15) 0.22754(14) 0.78549(9) 0.01059(18) Uani 1 1 d .
N2 N 0.25956(16) 0.22171(15) 0.87973(9) 0.0123(2) Uani 1 1 d .
H2N H 0.347(3) 0.296(3) 0.9155(18) 0.015 Uiso 1 1 d .
C1 C 0.04627(17) 0.08502(17) 0.74581(11) 0.0117(2) Uani 1 1 d .
C2 C 0.04143(19) -0.01019(18) 0.81613(12) 0.0143(2) Uani 1 1 d .
H2 H -0.0407 -0.1158 0.8074 0.017 Uiso 1 1 calc R
C3 C 0.17959(19) 0.08021(18) 0.90031(11) 0.0141(2) Uani 1 1 d .
C4 C -0.07305(19) 0.03679(19) 0.64133(12) 0.0157(2) Uani 1 1 d .
H4A H -0.0612 0.1335 0.6161 0.024 Uiso 1 1 calc R
H4B H -0.1916 -0.0149 0.6438 0.024 Uiso 1 1 calc R
H4C H -0.0448 -0.0398 0.5955 0.024 Uiso 1 1 calc R
C5 C 0.2458(2) 0.0419(2) 0.99715(13) 0.0220(3) Uani 1 1 d .
H5A H 0.3200 -0.0180 0.9863 0.033 Uiso 1 1 calc R
H5B H 0.1490 -0.0246 1.0178 0.033 Uiso 1 1 calc R
H5C H 0.3119 0.1432 1.0508 0.033 Uiso 1 1 calc R
C6 C 0.3703(2) 0.65458(18) 0.56114(11) 0.0152(2) Uani 1 1 d .
H6A H 0.4630 0.6359 0.5347 0.018 Uiso 1 1 calc R
H6B H 0.2600 0.5635 0.5239 0.018 Uiso 1 1 calc R
C7 C 0.3608(2) 0.81631(19) 0.55039(12) 0.0173(3) Uani 1 1 d .
H7A H 0.3093 0.8093 0.4783 0.021 Uiso 1 1 calc R
H7B H 0.4767 0.9037 0.5745 0.021 Uiso 1 1 calc R
C8 C 0.2475(2) 0.8491(2) 0.61674(14) 0.0190(3) Uani 1 1 d .
H8A H 0.1263 0.7746 0.5845 0.023 Uiso 1 1 calc R
H8B H 0.2542 0.9623 0.6256 0.023 Uiso 1 1 calc R
C9 C 0.3145(2) 0.82089(18) 0.72017(12) 0.0159(2) Uani 1 1 d .
H9A H 0.2187 0.7775 0.7498 0.019 Uiso 1 1 calc R
H9B H 0.3991 0.9241 0.7683 0.019 Uiso 1 1 calc R
C10 C 0.84365(18) 0.49916(18) 0.87023(11) 0.0142(2) Uani 1 1 d .
H10A H 0.9488 0.5706 0.8577 0.017 Uiso 1 1 calc R
H10B H 0.8231 0.5598 0.9300 0.017 Uiso 1 1 calc R
C11 C 0.86649(18) 0.34477(19) 0.89118(11) 0.0148(2) Uani 1 1 d .
H11A H 0.9644 0.3319 0.8683 0.018 Uiso 1 1 calc R
H11B H 0.8903 0.3529 0.9652 0.018 Uiso 1 1 calc R
C12 C 0.70081(19) 0.19882(18) 0.83280(11) 0.0144(2) Uani 1 1 d .
H12A H 0.7221 0.0968 0.8239 0.017 Uiso 1 1 calc R
H12B H 0.6119 0.1903 0.8696 0.017 Uiso 1 1 calc R
C13 C 0.64440(19) 0.23089(18) 0.73014(11) 0.0145(2) Uani 1 1 d .
H13A H 0.5245 0.1567 0.6936 0.017 Uiso 1 1 calc R
H13B H 0.7198 0.2153 0.6871 0.017 Uiso 1 1 calc R

loop_
_atom_site_aniso_label
_atom_site_aniso_U_11
_atom_site_aniso_U_22
_atom_site_aniso_U_33
_atom_site_aniso_U_23
_atom_site_aniso_U_13
_atom_site_aniso_U_12
Ru1 0.00761(4) 0.00835(4) 0.00784(4) 0.00235(3) 0.00270(3) 0.00251(3)
S1 0.01042(12) 0.00882(12) 0.01018(12) 0.00292(10) 0.00352(10) 0.00281(10)
S2 0.00925(12) 0.01207(13) 0.01195(13) 0.00383(11) 0.00374(10) 0.00361(10)
Cl1 0.01530(13) 0.01190(13) 0.00954(12) 0.00148(10) 0.00374(10) 0.00492(11)
Cl2 0.00963(12) 0.01565(14) 0.01639(14) 0.00609(11) 0.00263(10) 0.00489(10)
Cl3 0.01524(13) 0.01346(13) 0.01131(12) 0.00124(10) 0.00626(10) 0.00404(11)
O1 0.0105(4) 0.0143(5) 0.0202(5) 0.0049(4) 0.0015(4) 0.0001(4)
O2 0.0099(4) 0.0170(5) 0.0128(4) 0.0061(4) 0.0051(3) 0.0067(3)
N1 0.0098(4) 0.0111(5) 0.0104(4) 0.0037(4) 0.0028(3) 0.0029(4)
N2 0.0113(4) 0.0127(5) 0.0112(5) 0.0044(4) 0.0019(4) 0.0024(4)
C1 0.0107(5) 0.0106(5) 0.0133(5) 0.0024(4) 0.0035(4) 0.0038(4)
C2 0.0140(5) 0.0106(5) 0.0173(6) 0.0049(5) 0.0050(5) 0.0025(4)
C3 0.0147(5) 0.0144(6) 0.0146(6) 0.0072(5) 0.0056(4) 0.0045(5)
C4 0.0131(5) 0.0153(6) 0.0149(6) 0.0018(5) 0.0001(4) 0.0040(5)
C5 0.0229(7) 0.0244(8) 0.0187(7) 0.0133(6) 0.0034(6) 0.0064(6)
C6 0.0206(6) 0.0143(6) 0.0116(5) 0.0053(5) 0.0054(5) 0.0062(5)
C7 0.0202(6) 0.0158(6) 0.0163(6) 0.0088(5) 0.0039(5) 0.0057(5)
C8 0.0172(6) 0.0160(6) 0.0263(7) 0.0099(6) 0.0051(5) 0.0078(5)
C9 0.0199(6) 0.0115(6) 0.0195(6) 0.0043(5) 0.0096(5) 0.0075(5)
C10 0.0097(5) 0.0147(6) 0.0153(6) 0.0012(5) 0.0023(4) 0.0030(4)
C11 0.0114(5) 0.0180(6) 0.0149(6) 0.0047(5) 0.0021(4) 0.0060(5)
C12 0.0138(5) 0.0139(6) 0.0153(6) 0.0040(5) 0.0033(4) 0.0052(5)
C13 0.0144(5) 0.0132(6) 0.0144(6) 0.0022(5) 0.0025(4) 0.0050(5)

loop_
_atom_type_symbol
_atom_type_description
_atom_type_scat_dispersion_real
_atom_type_scat_dispersion_imag
_atom_type_scat_source
C C 0.0033 0.0016 'International Tables Vol C Tables 4.2.6.8 and 6.1.1.4'
H H 0.0000 0.0000 'International Tables Vol C Tables 4.2.6.8 and 6.1.1.4'
N N 0.0061 0.0033 'International Tables Vol C Tables 4.2.6.8 and 6.1.1.4'
O O 0.0106 0.0060 'International Tables Vol C Tables 4.2.6.8 and 6.1.1.4'
S S 0.1246 0.1234 'International Tables Vol C Tables 4.2.6.8 and 6.1.1.4'
Cl Cl 0.1484 0.1585 'International Tables Vol C Tables 4.2.6.8 and 6.1.1.4'
Ru Ru -1.2594 0.8363 'International Tables Vol C Tables 4.2.6.8 and 6.1.1.4'

loop_
_geom_angle_atom_site_label_1
_geom_angle_atom_site_label_2
_geom_angle_atom_site_label_3
_geom_angle
O2 Ru1 N1 83.05(4)
O2 Ru1 S1 94.69(3)
N1 Ru1 S1 177.44(3)
O2 Ru1 Cl1 89.65(3)
N1 Ru1 Cl1 89.94(3)
S1 Ru1 Cl1 91.261(12)
O2 Ru1 Cl2 176.37(3)
N1 Ru1 Cl2 94.39(3)
S1 Ru1 Cl2 87.810(13)
Cl1 Ru1 Cl2 92.922(13)
O2 Ru1 Cl3 84.45(3)
N1 Ru1 Cl3 89.57(3)
S1 Ru1 Cl3 89.009(13)
Cl1 Ru1 Cl3 174.096(13)
Cl2 Ru1 Cl3 92.982(13)
O1 S1 C6 108.46(7)
O1 S1 C9 108.21(7)
C6 S1 C9 94.18(7)
O1 S1 Ru1 116.31(5)
C6 S1 Ru1 114.39(5)
C9 S1 Ru1 112.99(5)
O2 S2 C13 102.33(7)
O2 S2 C10 100.00(6)
C13 S2 C10 92.72(7)
S2 O2 Ru1 122.04(6)
C1 N1 N2 105.69(11)
C1 N1 Ru1 137.10(10)
N2 N1 Ru1 117.21(9)
C3 N2 N1 111.93(12)
C3 N2 H2N 126.9(17)
N1 N2 H2N 121.2(17)
N1 C1 C2 109.60(12)
N1 C1 C4 123.85(13)
C2 C1 C4 126.52(13)
C3 C2 C1 106.42(12)
C3 C2 H2 126.8
C1 C2 H2 126.8
N2 C3 C2 106.36(13)
N2 C3 C5 122.12(14)
C2 C3 C5 131.47(14)
C1 C4 H4A 109.5
C1 C4 H4B 109.5
H4A C4 H4B 109.5
C1 C4 H4C 109.5
H4A C4 H4C 109.5
H4B C4 H4C 109.5
C3 C5 H5A 109.5
C3 C5 H5B 109.5
H5A C5 H5B 109.5
C3 C5 H5C 109.5
H5A C5 H5C 109.5
H5B C5 H5C 109.5
C7 C6 S1 104.13(10)
C7 C6 H6A 110.9
S1 C6 H6A 110.9
C7 C6 H6B 110.9
S1 C6 H6B 110.9
H6A C6 H6B 108.9
C6 C7 C8 105.22(12)
C6 C7 H7A 110.7
C8 C7 H7A 110.7
C6 C7 H7B 110.7
C8 C7 H7B 110.7
H7A C7 H7B 108.8
C7 C8 C9 107.00(13)
C7 C8 H8A 110.3
C9 C8 H8A 110.3
C7 C8 H8B 110.3
C9 C8 H8B 110.3
H8A C8 H8B 108.6
C8 C9 S1 106.81(11)
C8 C9 H9A 110.4
S1 C9 H9A 110.4
C8 C9 H9B 110.4
S1 C9 H9B 110.4
H9A C9 H9B 108.6
C11 C10 S2 108.37(10)
C11 C10 H10A 110.0
S2 C10 H10A 110.0
C11 C10 H10B 110.0
S2 C10 H10B 110.0
H10A C10 H10B 108.4
C12 C11 C10 108.26(11)
C12 C11 H11A 110.0
C10 C11 H11A 110.0
C12 C11 H11B 110.0
C10 C11 H11B 110.0
H11A C11 H11B 108.4
C13 C12 C11 105.20(12)
C13 C12 H12A 110.7
C11 C12 H12A 110.7
C13 C12 H12B 110.7
C11 C12 H12B 110.7
H12A C12 H12B 108.8
C12 C13 S2 105.33(10)
C12 C13 H13A 110.7
S2 C13 H13A 110.7
C12 C13 H13B 110.7
S2 C13 H13B 110.7
H13A C13 H13B 108.8

loop_
_geom_bond_atom_site_label_1
_geom_bond_atom_site_label_2
_geom_bond_distance
Ru1 O2 2.0535(10)
Ru1 N1 2.1301(12)
Ru1 S1 2.2631(3)
Ru1 Cl1 2.3397(3)
Ru1 Cl2 2.3414(3)
Ru1 Cl3 2.3652(3)
S1 O1 1.4818(11)
S1 C6 1.8069(15)
S1 C9 1.8254(15)
S2 O2 1.5568(11)
S2 C13 1.8006(15)
S2 C10 1.8134(15)
N1 C1 1.3417(18)
N1 N2 1.3666(17)
N2 C3 1.3476(19)
N2 H2N 0.81(2)
C1 C2 1.408(2)
C1 C4 1.492(2)
C2 C3 1.380(2)
C2 H2 0.9500
C3 C5 1.496(2)
C4 H4A 0.9800
C4 H4B 0.9800
C4 H4C 0.9800
C5 H5A 0.9800
C5 H5B 0.9800
C5 H5C 0.9800
C6 C7 1.523(2)
C6 H6A 0.9900
C6 H6B 0.9900
C7 C8 1.527(2)
C7 H7A 0.9900
C7 H7B 0.9900
C8 C9 1.533(2)
C8 H8A 0.9900
C8 H8B 0.9900
C9 H9A 0.9900
C9 H9B 0.9900
C10 C11 1.541(2)
C10 H10A 0.9900
C10 H10B 0.9900
C11 C12 1.530(2)
C11 H11A 0.9900
C11 H11B 0.9900
C12 C13 1.519(2)
C12 H12A 0.9900
C12 H12B 0.9900
C13 H13A 0.9900
C13 H13B 0.9900

loop_
_geom_hbond_atom_site_label_D
_geom_hbond_atom_site_label_H
_geom_hbond_atom_site_label_A
_geom_hbond_distance_DH
_geom_hbond_distance_HA
_geom_hbond_distance_DA
_geom_hbond_angle_DHA
N2 H2N O2 0.81(2) 2.44(2) 2.8347(16) 110.9(19)

loop_
_geom_torsion_atom_site_label_1
_geom_torsion_atom_site_label_2
_geom_torsion_atom_site_label_3
_geom_torsion_atom_site_label_4
_geom_torsion
O2 Ru1 S1 O1 -9.46(6)
Cl1 Ru1 S1 O1 -99.21(6)
Cl2 Ru1 S1 O1 167.91(6)
Cl3 Ru1 S1 O1 74.89(6)
O2 Ru1 S1 C6 118.28(7)
Cl1 Ru1 S1 C6 28.52(6)
Cl2 Ru1 S1 C6 -64.35(6)
Cl3 Ru1 S1 C6 -157.38(6)
O2 Ru1 S1 C9 -135.51(7)
Cl1 Ru1 S1 C9 134.74(6)
Cl2 Ru1 S1 C9 41.86(6)
Cl3 Ru1 S1 C9 -51.16(6)
C13 S2 O2 Ru1 -105.21(8)
C10 S2 O2 Ru1 159.75(7)
N1 Ru1 O2 S2 127.97(8)
S1 Ru1 O2 S2 -53.24(7)
Cl1 Ru1 O2 S2 37.99(7)
Cl3 Ru1 O2 S2 -141.79(7)
O2 Ru1 N1 C1 -141.16(14)
Cl1 Ru1 N1 C1 -51.50(14)
Cl2 Ru1 N1 C1 41.42(14)
Cl3 Ru1 N1 C1 134.38(14)
O2 Ru1 N1 N2 38.46(10)
Cl1 Ru1 N1 N2 128.12(9)
Cl2 Ru1 N1 N2 -138.95(9)
Cl3 Ru1 N1 N2 -46.00(9)
C1 N1 N2 C3 -0.09(16)
Ru1 N1 N2 C3 -179.83(10)
N2 N1 C1 C2 0.41(15)
Ru1 N1 C1 C2 -179.94(11)
N2 N1 C1 C4 -177.71(13)
Ru1 N1 C1 C4 1.9(2)
N1 C1 C2 C3 -0.57(17)
C4 C1 C2 C3 177.49(14)
N1 N2 C3 C2 -0.26(17)
N1 N2 C3 C5 177.65(14)
C1 C2 C3 N2 0.49(17)
C1 C2 C3 C5 -177.14(17)
O1 S1 C6 C7 -83.71(11)
C9 S1 C6 C7 27.07(11)
Ru1 S1 C6 C7 144.66(9)
S1 C6 C7 C8 -46.80(14)
C6 C7 C8 C9 48.18(16)
C7 C8 C9 S1 -27.08(15)
O1 S1 C9 C8 110.81(11)
C6 S1 C9 C8 -0.18(12)
Ru1 S1 C9 C8 -118.91(9)
O2 S2 C10 C11 93.76(10)
C13 S2 C10 C11 -9.26(11)
S2 C10 C11 C12 -16.60(14)
C10 C11 C12 C13 40.50(15)
C11 C12 C13 S2 -46.74(13)
O2 S2 C13 C12 -68.28(10)
C10 S2 C13 C12 32.58(11)
